data_7234889
loop_
_publ_author_name
'P. Srujana'
'Tarun Gera'
'T. P. Radhakrishnan'

_publ_section_title
;
 Fluorescence enhancement in crystals tuned by a molecular torsion angle:
 a model to analyze structural impact
;
_journal_name_full 'Journal of Materials Chemistry C'
_journal_page_first 6510
_journal_page_last 6515
_journal_paper_doi 10.1039/C6TC01610C
_journal_volume 4
_journal_year 2016
_chemical_formula_sum 'C14 H14 N4'
_chemical_formula_weight 238.29
_chemical_name_common 2-(4-dicyanomethylenecyclohexa-2,5-dieny1idene)-1,3-dimethylimidazolidine
_space_group_IT_number 14
_space_group_name_Hall '-P 2ybc'
_space_group_name_H-M_alt 'P 1 21/c 1'
_symmetry_cell_setting monoclinic
_symmetry_space_group_name_H-M 'P 1 21/c 1'
_atom_sites_solution_hydrogens geom
_atom_sites_solution_primary direct
_atom_sites_solution_secondary difmap
_cell_angle_alpha 90.00
_cell_angle_beta 98.4420(10)
_cell_angle_gamma 90.00
_cell_formula_units_Z 4
_cell_length_a 9.1349(6)
_cell_length_b 11.5867(7)
_cell_length_c 11.7632(7)
_cell_measurement_reflns_used 7902
_cell_measurement_temperature 100(2)
_cell_measurement_theta_max 24.98
_cell_measurement_theta_min 2.25
_cell_volume 1231.57(13)
_computing_cell_refinement 'Bruker SMART'
_computing_data_collection 'Bruker SMART'
_computing_data_reduction 'Bruker SAINT'
_computing_molecular_graphics 'Bruker SHELXTL'
_computing_publication_material 'Bruker SHELXTL'
_computing_structure_refinement 'SHELXL-97 (Sheldrick, 1997)'
_computing_structure_solution 'SHELXS-97 (Sheldrick, 1990)'
_diffrn_ambient_temperature 100(2)
_diffrn_measured_fraction_theta_full 1.000
_diffrn_measured_fraction_theta_max 1.000
_diffrn_measurement_device_type 'CCD area detector'
_diffrn_measurement_method 'phi and omega scans'
_diffrn_radiation_monochromator graphite
_diffrn_radiation_source 'fine-focus sealed tube'
_diffrn_radiation_type MoK\a
_diffrn_radiation_wavelength 0.71073
_diffrn_reflns_av_R_equivalents 0.0313
_diffrn_reflns_av_sigmaI/netI 0.0215
_diffrn_reflns_limit_h_max 10
_diffrn_reflns_limit_h_min -10
_diffrn_reflns_limit_k_max 13
_diffrn_reflns_limit_k_min -13
_diffrn_reflns_limit_l_max 13
_diffrn_reflns_limit_l_min -13
_diffrn_reflns_number 11502
_diffrn_reflns_theta_full 24.98
_diffrn_reflns_theta_max 24.98
_diffrn_reflns_theta_min 2.25
_exptl_absorpt_coefficient_mu 0.081
_exptl_absorpt_correction_T_max 0.992
_exptl_absorpt_correction_T_min 0.978
_exptl_absorpt_correction_type empirical
_exptl_absorpt_process_details SADABS
_exptl_crystal_colour yellow
_exptl_crystal_density_diffrn 1.285
_exptl_crystal_density_method 'not measured'
_exptl_crystal_description block
_exptl_crystal_F_000 504
_exptl_crystal_size_max 0.28
_exptl_crystal_size_mid 0.24
_exptl_crystal_size_min 0.1
_refine_diff_density_max 0.157
_refine_diff_density_min -0.202
_refine_diff_density_rms 0.041
_refine_ls_extinction_method none
_refine_ls_goodness_of_fit_ref 1.050
_refine_ls_hydrogen_treatment mixed
_refine_ls_matrix_type full
_refine_ls_number_parameters 165
_refine_ls_number_reflns 2165
_refine_ls_number_restraints 0
_refine_ls_restrained_S_all 1.050
_refine_ls_R_factor_all 0.0378
_refine_ls_R_factor_gt 0.0353
_refine_ls_shift/su_max 0.000
_refine_ls_shift/su_mean 0.000
_refine_ls_structure_factor_coef Fsqd
_refine_ls_weighting_details 'calc w=1/[\s^2^(Fo^2^)+(0.0479P)^2^+0.3900P] where P=(Fo^2^+2Fc^2^)/3'
_refine_ls_weighting_scheme calc
_refine_ls_wR_factor_gt 0.0905
_refine_ls_wR_factor_ref 0.0925
_reflns_number_gt 2002
_reflns_number_total 2165
_reflns_threshold_expression >2sigma(I)
_cod_data_source_file J-Mater-Chem-C-2016-4-6510.cif
_cod_data_source_block 1c
_cod_depositor_comments
;
The following automatic conversions were performed:

data item '_exptl_absorpt_correction_type' value 'Empirical' was
changed to 'empirical' in accordance with the built-in table derived
from the CIF Core dictionary named 'cif_core.dic' version 2.4.5 last
updated on 2014-11-21.

data item '_symmetry_cell_setting' value 'Monoclinic' was changed to
'monoclinic' in accordance with the built-in table derived from the
CIF Core dictionary named 'cif_core.dic' version 2.4.5 last updated
on 2014-11-21.

Automatic conversion script
Id: cif_fix_values 6909 2019-04-08 15:41:33Z antanas 
;
_cod_original_sg_symbol_H-M 'P2(1)/c  '
_cod_database_code 7234889

loop_
_symmetry_equiv_pos_as_xyz
'x, y, z'
'-x, y+1/2, -z+1/2'
'-x, -y, -z'
'x, -y-1/2, z-1/2'

loop_
_atom_site_label
_atom_site_type_symbol
_atom_site_fract_x
_atom_site_fract_y
_atom_site_fract_z
_atom_site_U_iso_or_equiv
_atom_site_adp_type
_atom_site_occupancy
_atom_site_symmetry_multiplicity
_atom_site_calc_flag
_atom_site_refinement_flags
_atom_site_disorder_assembly
_atom_site_disorder_group
N2 N 0.23934(11) 0.21358(9) 0.79044(9) 0.0215(3) Uani 1 1 d . . .
N1 N 0.26794(11) 0.04120(9) 0.71994(9) 0.0213(2) Uani 1 1 d . . .
C1 C 0.81527(13) 0.29863(10) 0.52235(10) 0.0202(3) Uani 1 1 d . . .
C2 C 0.69024(13) 0.26317(10) 0.57535(10) 0.0202(3) Uani 1 1 d . . .
C3 C 0.81549(12) 0.40243(11) 0.45974(10) 0.0204(3) Uani 1 1 d . . .
N3 N 0.81570(12) 0.48854(9) 0.40982(9) 0.0257(3) Uani 1 1 d . . .
C4 C 0.69720(13) 0.16411(10) 0.64554(10) 0.0215(3) Uani 1 1 d . . .
H4 H 0.7866 0.1211 0.6589 0.026 Uiso 1 1 calc R . .
N4 N 1.04898(12) 0.17339(10) 0.54173(10) 0.0285(3) Uani 1 1 d . . .
C5 C 0.43662(13) 0.29041(10) 0.61190(10) 0.0219(3) Uani 1 1 d . . .
H5 H 0.3481 0.3347 0.6015 0.026 Uiso 1 1 calc R . .
C6 C 0.44515(13) 0.19014(10) 0.67891(10) 0.0202(3) Uani 1 1 d . . .
C7 C 0.57760(13) 0.12829(11) 0.69515(10) 0.0213(3) Uani 1 1 d . . .
H7 H 0.5853 0.0605 0.7411 0.026 Uiso 1 1 calc R . .
C8 C 0.94468(13) 0.23133(10) 0.53335(10) 0.0213(3) Uani 1 1 d . . .
C9 C 0.11733(13) 0.14766(11) 0.82710(11) 0.0234(3) Uani 1 1 d . . .
H9A H 0.0208 0.1851 0.8011 0.028 Uiso 1 1 calc R . .
H9B H 0.1307 0.1389 0.9117 0.028 Uiso 1 1 calc R . .
C10 C 0.55606(13) 0.32541(10) 0.56081(10) 0.0221(3) Uani 1 1 d . . .
H10 H 0.5476 0.3931 0.5147 0.026 Uiso 1 1 calc R . .
C11 C 0.12857(14) 0.03125(11) 0.76778(11) 0.0234(3) Uani 1 1 d . . .
H11A H 0.1328 -0.0331 0.8235 0.028 Uiso 1 1 calc R . .
H11B H 0.0437 0.0191 0.7063 0.028 Uiso 1 1 calc R . .
C12 C 0.31723(13) 0.14932(10) 0.72914(10) 0.0199(3) Uani 1 1 d . . .
C13 C 0.29705(15) -0.04280(11) 0.63447(11) 0.0273(3) Uani 1 1 d . . .
H13A H 0.2107 -0.0484 0.5745 0.041 Uiso 1 1 calc R . .
H13B H 0.3166 -0.1183 0.6712 0.041 Uiso 1 1 calc R . .
H13C H 0.3834 -0.0184 0.6000 0.041 Uiso 1 1 calc R . .
C14 C 0.27131(14) 0.33105(11) 0.83053(11) 0.0257(3) Uani 1 1 d . . .
H14A H 0.3772 0.3466 0.8333 0.039 Uiso 1 1 calc R . .
H14B H 0.2440 0.3401 0.9075 0.039 Uiso 1 1 calc R . .
H14C H 0.2142 0.3855 0.7777 0.039 Uiso 1 1 calc R . .

loop_
_atom_site_aniso_label
_atom_site_aniso_U_11
_atom_site_aniso_U_22
_atom_site_aniso_U_33
_atom_site_aniso_U_23
_atom_site_aniso_U_13
_atom_site_aniso_U_12
N2 0.0221(5) 0.0212(5) 0.0224(6) -0.0005(4) 0.0071(4) -0.0007(4)
N1 0.0214(5) 0.0201(5) 0.0226(5) -0.0004(4) 0.0040(4) -0.0008(4)
C1 0.0202(6) 0.0201(6) 0.0206(6) -0.0002(5) 0.0036(5) 0.0016(5)
C2 0.0217(6) 0.0204(6) 0.0182(6) -0.0038(5) 0.0019(5) -0.0010(5)
C3 0.0169(6) 0.0245(7) 0.0198(6) -0.0038(5) 0.0031(4) 0.0013(5)
N3 0.0252(6) 0.0248(6) 0.0272(6) 0.0025(5) 0.0048(4) 0.0015(4)
C4 0.0188(6) 0.0221(6) 0.0232(6) -0.0010(5) 0.0022(5) 0.0028(5)
N4 0.0243(6) 0.0316(6) 0.0309(6) 0.0094(5) 0.0087(5) 0.0042(5)
C5 0.0199(6) 0.0228(6) 0.0232(6) -0.0009(5) 0.0037(5) 0.0034(5)
C6 0.0198(6) 0.0214(6) 0.0196(6) -0.0027(5) 0.0034(5) -0.0003(5)
C7 0.0231(6) 0.0193(6) 0.0214(6) 0.0006(5) 0.0029(5) 0.0012(5)
C8 0.0225(6) 0.0228(6) 0.0194(6) 0.0027(5) 0.0055(5) -0.0032(5)
C9 0.0223(6) 0.0249(7) 0.0245(6) 0.0022(5) 0.0078(5) -0.0013(5)
C10 0.0238(6) 0.0194(6) 0.0232(6) 0.0024(5) 0.0040(5) 0.0023(5)
C11 0.0222(6) 0.0237(6) 0.0251(6) 0.0037(5) 0.0058(5) -0.0029(5)
C12 0.0196(6) 0.0213(6) 0.0179(6) 0.0022(5) 0.0002(5) 0.0029(5)
C13 0.0273(7) 0.0235(7) 0.0313(7) -0.0052(5) 0.0046(5) 0.0003(5)
C14 0.0304(7) 0.0217(7) 0.0266(7) -0.0019(5) 0.0092(5) -0.0018(5)

loop_
_atom_type_symbol
_atom_type_description
_atom_type_scat_dispersion_real
_atom_type_scat_dispersion_imag
_atom_type_scat_source
C C 0.0033 0.0016 'International Tables Vol C Tables 4.2.6.8 and 6.1.1.4'
H H 0.0000 0.0000 'International Tables Vol C Tables 4.2.6.8 and 6.1.1.4'
N N 0.0061 0.0033 'International Tables Vol C Tables 4.2.6.8 and 6.1.1.4'

loop_
_geom_angle_atom_site_label_1
_geom_angle_atom_site_label_2
_geom_angle_atom_site_label_3
_geom_angle
_geom_angle_site_symmetry_1
_geom_angle_site_symmetry_3
C12 N2 C14 127.41(10) . .
C12 N2 C9 111.21(10) . .
C14 N2 C9 121.09(10) . .
C12 N1 C13 126.41(10) . .
C12 N1 C11 110.15(10) . .
C13 N1 C11 118.01(10) . .
C8 C1 C3 117.08(11) . .
C8 C1 C2 120.78(11) . .
C3 C1 C2 122.12(11) . .
C10 C2 C4 116.80(11) . .
C10 C2 C1 122.15(11) . .
C4 C2 C1 121.04(11) . .
N3 C3 C1 179.00(13) . .
C7 C4 C2 121.57(11) . .
C10 C5 C6 120.43(11) . .
C7 C6 C5 118.62(11) . .
C7 C6 C12 120.44(11) . .
C5 C6 C12 120.93(11) . .
C4 C7 C6 120.90(11) . .
N4 C8 C1 178.22(13) . .
N2 C9 C11 102.72(9) . .
C5 C10 C2 121.65(11) . .
N1 C11 C9 103.04(9) . .
N2 C12 N1 111.94(11) . .
N2 C12 C6 124.52(11) . .
N1 C12 C6 123.53(11) . .

loop_
_geom_bond_atom_site_label_1
_geom_bond_atom_site_label_2
_geom_bond_distance
_geom_bond_site_symmetry_2
N2 C12 1.3157(15) .
N2 C14 1.4560(16) .
N2 C9 1.4671(15) .
N1 C12 1.3304(16) .
N1 C13 1.4516(16) .
N1 C11 1.4700(15) .
C1 C8 1.4062(17) .
C1 C3 1.4104(17) .
C1 C2 1.4391(17) .
C2 C10 1.4107(17) .
C2 C4 1.4099(17) .
C3 N3 1.1579(16) .
C4 C7 1.3761(17) .
N4 C8 1.1577(16) .
C5 C10 1.3815(17) .
C5 C6 1.3997(17) .
C6 C7 1.3950(17) .
C6 C12 1.4633(16) .
C9 C11 1.5290(17) .
